data_4104984
loop_
_publ_author_name
'Yi-Chou Tsai'
'Hong-Zhang Chen'
'Chie-Chieh Chang'
'Jen-Shiang K. Yu'
'Gene-Hsiang Lee'
'Yu Wang'
'Ting-Shen Kuo'

_publ_section_title
;
 Journey from Mo-Mo Quadruple Bonds to Quintuple Bonds
;
_journal_name_full 'Journal of the American Chemical Society'
_journal_page_first 12534
_journal_page_last 12535
_journal_paper_doi 10.1021/ja905035f
_journal_volume 131
_journal_year 2009
_chemical_formula_sum 'C78 H102 Mo2 N4'
_chemical_formula_weight 1287.52
_chemical_name_systematic
; 
 ? 
;
_space_group_IT_number 15
_symmetry_cell_setting monoclinic
_symmetry_space_group_name_Hall '-C 2yc'
_symmetry_space_group_name_H-M 'C 1 2/c 1'
_atom_sites_solution_hydrogens geom
_atom_sites_solution_primary direct
_atom_sites_solution_secondary difmap
_audit_creation_method SHELXL-97
_cell_angle_alpha 90.00
_cell_angle_beta 111.258(2)
_cell_angle_gamma 90.00
_cell_formula_units_Z 4
_cell_length_a 24.1131(8)
_cell_length_b 15.1598(6)
_cell_length_c 20.9379(7)
_cell_measurement_reflns_used 6780
_cell_measurement_temperature 150(2)
_cell_measurement_theta_max 25.00
_cell_measurement_theta_min 1.00
_cell_volume 7133.1(4)
_computing_cell_refinement DENZO-SMN
_computing_data_collection 'NONIUS COLLECT'
_computing_data_reduction DENZO-SMN
_computing_molecular_graphics 'Bruker SHELXTL'
_computing_publication_material 'Bruker SHELXTL'
_computing_structure_refinement 'SHELXL-97 (Sheldrick, 1997)'
_computing_structure_solution 'SHELXS-97 (Sheldrick, 1990)'
_diffrn_ambient_temperature 150(2)
_diffrn_measured_fraction_theta_full 0.999
_diffrn_measured_fraction_theta_max 0.999
_diffrn_measurement_device_type 'NONIUS KappaCCD'
_diffrn_measurement_method '\w scans'
_diffrn_radiation_monochromator graphite
_diffrn_radiation_source 'fine-focus sealed tube'
_diffrn_radiation_type MoK\a
_diffrn_radiation_wavelength 0.71073
_diffrn_reflns_av_R_equivalents 0.0637
_diffrn_reflns_av_sigmaI/netI 0.0669
_diffrn_reflns_limit_h_max 28
_diffrn_reflns_limit_h_min -27
_diffrn_reflns_limit_k_max 18
_diffrn_reflns_limit_k_min -18
_diffrn_reflns_limit_l_max 24
_diffrn_reflns_limit_l_min -24
_diffrn_reflns_number 18761
_diffrn_reflns_theta_full 25.00
_diffrn_reflns_theta_max 25.00
_diffrn_reflns_theta_min 1.62
_exptl_absorpt_coefficient_mu 0.395
_exptl_absorpt_correction_T_max 0.993
_exptl_absorpt_correction_T_min 0.859
_exptl_absorpt_correction_type multi-scan
_exptl_crystal_colour red
_exptl_crystal_density_diffrn 1.199
_exptl_crystal_density_meas ?
_exptl_crystal_description plate
_exptl_crystal_F_000 2728
_exptl_crystal_size_max 0.40
_exptl_crystal_size_mid 0.35
_exptl_crystal_size_min 0.02
_refine_diff_density_max 1.468
_refine_diff_density_min -0.639
_refine_diff_density_rms 0.103
_refine_ls_extinction_method none
_refine_ls_goodness_of_fit_ref 1.014
_refine_ls_hydrogen_treatment constr
_refine_ls_matrix_type full
_refine_ls_number_parameters 321
_refine_ls_number_reflns 6268
_refine_ls_number_restraints 21
_refine_ls_restrained_S_all 1.031
_refine_ls_R_factor_all 0.0971
_refine_ls_R_factor_gt 0.0639
_refine_ls_shift/su_max 0.020
_refine_ls_shift/su_mean 0.001
_refine_ls_structure_factor_coef Fsqd
_refine_ls_weighting_details 'calc w=1/[\s^2^(Fo^2^)+(0.1193P)^2^+15.4572P] where P=(Fo^2^+2Fc^2^)/3'
_refine_ls_weighting_scheme calc
_refine_ls_wR_factor_gt 0.1712
_refine_ls_wR_factor_ref 0.1950
_reflns_number_gt 4347
_reflns_number_total 6268
_reflns_threshold_expression >2sigma(I)
_cod_data_source_file ja905035f_si_001.cif
_cod_data_source_block ic13716
_cod_depositor_comments
;
The following automatic conversions were performed:

'_exptl_crystal_density_meas' value 'not_measured' was changed to '?'
- the value is perceived as not measured.

Automatic conversion script
Id: cif_fix_values 3008 2015-01-20 13:52:24Z robertas 
;
_cod_database_code 4104984

loop_
_symmetry_equiv_pos_as_xyz
'x, y, z'
'-x, y, -z+1/2'
'x+1/2, y+1/2, z'
'-x+1/2, y+1/2, -z+1/2'
'-x, -y, -z'
'x, -y, z-1/2'
'-x+1/2, -y+1/2, -z'
'x+1/2, -y+1/2, z-1/2'

loop_
_atom_site_label
_atom_site_type_symbol
_atom_site_fract_x
_atom_site_fract_y
_atom_site_fract_z
_atom_site_U_iso_or_equiv
_atom_site_adp_type
_atom_site_occupancy
_atom_site_symmetry_multiplicity
_atom_site_calc_flag
_atom_site_refinement_flags
_atom_site_disorder_assembly
_atom_site_disorder_group
Mo Mo 0.23183(2) 0.30234(3) 0.51494(2) 0.03317(19) Uani 1 1 d . . .
N1 N 0.1556(2) 0.2309(3) 0.5131(2) 0.0335(10) Uani 1 1 d . . .
N2 N 0.1969(2) 0.1126(3) 0.4788(2) 0.0360(10) Uani 1 1 d . . .
C1 C 0.1520(2) 0.1475(3) 0.4940(3) 0.0323(12) Uani 1 1 d . . .
H1 H 0.1183 0.1129 0.4910 0.039 Uiso 1 1 calc R . .
C2 C 0.1063(2) 0.2687(4) 0.5271(3) 0.0385(13) Uani 1 1 d . . .
C3 C 0.1063(2) 0.2656(4) 0.5942(3) 0.0385(13) Uani 1 1 d . . .
C4 C 0.0580(3) 0.3045(4) 0.6058(4) 0.0526(16) Uani 1 1 d . . .
H4 H 0.0565 0.3033 0.6505 0.063 Uiso 1 1 calc R . .
C5 C 0.0126(3) 0.3445(5) 0.5534(4) 0.0605(18) Uani 1 1 d . . .
H5 H -0.0204 0.3687 0.5619 0.073 Uiso 1 1 calc R . .
C6 C 0.0150(3) 0.3493(5) 0.4898(4) 0.0636(19) Uani 1 1 d . . .
H6 H -0.0160 0.3792 0.4548 0.076 Uiso 1 1 calc R . .
C7 C 0.0614(3) 0.3118(4) 0.4742(3) 0.0468(15) Uani 1 1 d . . .
C8 C 0.1553(3) 0.2193(4) 0.6514(3) 0.0458(15) Uani 1 1 d . . .
H8 H 0.1914 0.2177 0.6385 0.055 Uiso 1 1 calc R . .
C9 C 0.1382(4) 0.1246(5) 0.6593(4) 0.070(2) Uani 1 1 d . . .
H9A H 0.1725 0.0937 0.6919 0.104 Uiso 1 1 calc R . .
H9B H 0.1257 0.0948 0.6148 0.104 Uiso 1 1 calc R . .
H9C H 0.1053 0.1242 0.6764 0.104 Uiso 1 1 calc R . .
C10 C 0.1722(3) 0.2669(5) 0.7206(3) 0.0642(19) Uani 1 1 d . . .
H10A H 0.1394 0.2625 0.7374 0.096 Uiso 1 1 calc R . .
H10B H 0.1803 0.3292 0.7148 0.096 Uiso 1 1 calc R . .
H10C H 0.2079 0.2395 0.7537 0.096 Uiso 1 1 calc R . .
C11 C 0.0640(3) 0.3173(5) 0.4023(3) 0.064(2) Uani 1 1 d . . .
H11 H 0.1063 0.3075 0.4068 0.077 Uiso 1 1 calc R . .
C12 C 0.0267(5) 0.2442(6) 0.3570(4) 0.103(3) Uani 1 1 d . . .
H12A H 0.0401 0.1869 0.3789 0.154 Uiso 1 1 calc R . .
H12B H 0.0313 0.2456 0.3123 0.154 Uiso 1 1 calc R . .
H12C H -0.0152 0.2530 0.3505 0.154 Uiso 1 1 calc R . .
C13 C 0.0452(4) 0.4066(6) 0.3690(4) 0.089(3) Uani 1 1 d . . .
H13A H 0.0032 0.4166 0.3613 0.134 Uiso 1 1 calc R . .
H13B H 0.0510 0.4081 0.3250 0.134 Uiso 1 1 calc R . .
H13C H 0.0694 0.4528 0.3991 0.134 Uiso 1 1 calc R . .
C14 C 0.1913(2) 0.0227(3) 0.4557(3) 0.0342(12) Uani 1 1 d . . .
C15 C 0.2084(3) -0.0460(4) 0.5032(3) 0.0416(13) Uani 1 1 d . . .
C16 C 0.2058(3) -0.1326(4) 0.4771(3) 0.0521(16) Uani 1 1 d . . .
H16 H 0.2165 -0.1808 0.5082 0.063 Uiso 1 1 calc R . .
C17 C 0.1883(3) -0.1490(4) 0.4084(3) 0.0549(17) Uani 1 1 d . . .
H17 H 0.1879 -0.2077 0.3924 0.066 Uiso 1 1 calc R . .
C18 C 0.1713(3) -0.0799(4) 0.3623(3) 0.0532(16) Uani 1 1 d . . .
H18 H 0.1585 -0.0916 0.3145 0.064 Uiso 1 1 calc R . .
C19 C 0.1727(3) 0.0069(4) 0.3850(3) 0.0442(14) Uani 1 1 d . . .
C20 C 0.2314(3) -0.0299(4) 0.5787(3) 0.0563(17) Uani 1 1 d . . .
H20 H 0.2231 0.0330 0.5865 0.068 Uiso 1 1 calc R . .
C21 C 0.2016(5) -0.0881(6) 0.6164(4) 0.099(3) Uani 1 1 d . . .
H21A H 0.1597 -0.0710 0.6032 0.149 Uiso 1 1 calc R . .
H21B H 0.2218 -0.0806 0.6660 0.149 Uiso 1 1 calc R . .
H21C H 0.2040 -0.1500 0.6042 0.149 Uiso 1 1 calc R . .
C22 C 0.2991(4) -0.0437(8) 0.6093(5) 0.116(4) Uani 1 1 d . . .
H22A H 0.3092 -0.1002 0.5935 0.173 Uiso 1 1 calc R . .
H22B H 0.3125 -0.0439 0.6594 0.173 Uiso 1 1 calc R . .
H22C H 0.3189 0.0043 0.5945 0.173 Uiso 1 1 calc R . .
C23 C 0.1583(3) 0.0825(4) 0.3337(3) 0.0547(17) Uani 1 1 d . . .
H23 H 0.1530 0.1370 0.3578 0.066 Uiso 1 1 calc R . .
C24 C 0.2115(4) 0.0976(6) 0.3115(4) 0.077(2) Uani 1 1 d . . .
H24A H 0.2163 0.0464 0.2854 0.115 Uiso 1 1 calc R . .
H24B H 0.2476 0.1055 0.3522 0.115 Uiso 1 1 calc R . .
H24C H 0.2045 0.1504 0.2827 0.115 Uiso 1 1 calc R . .
C25 C 0.1012(4) 0.0689(5) 0.2714(4) 0.084(3) Uani 1 1 d . . .
H25A H 0.1073 0.0216 0.2427 0.126 Uiso 1 1 calc R . .
H25B H 0.0910 0.1236 0.2448 0.126 Uiso 1 1 calc R . .
H25C H 0.0687 0.0525 0.2868 0.126 Uiso 1 1 calc R . .
C26 C 0.0000 0.2244(8) 0.7500 0.072(3) Uiso 1 2 d S . .
C27 C -0.0440(4) 0.2706(5) 0.6990(4) 0.073(2) Uiso 1 1 d . . .
H27 H -0.0740 0.2398 0.6636 0.087 Uiso 1 1 calc R . .
C28 C -0.0436(4) 0.3595(5) 0.7003(4) 0.074(2) Uiso 1 1 d . . .
H28 H -0.0740 0.3913 0.6661 0.089 Uiso 1 1 calc R . .
C29 C 0.0000 0.4041(9) 0.7500 0.081(3) Uiso 1 2 d S . .
H29 H 0.0000 0.4667 0.7500 0.097 Uiso 1 2 calc SR . .
C30 C 0.0000 0.1293(12) 0.7500 0.133(6) Uiso 1 2 d S . .
H30A H -0.0293 0.1078 0.7068 0.199 Uiso 0.50 1 calc PR . .
H30B H -0.0103 0.1078 0.7884 0.199 Uiso 0.50 1 calc PR . .
H30C H 0.0396 0.1078 0.7548 0.199 Uiso 0.50 1 calc PR . .
C31 C 0.1464(5) 0.5696(8) 0.6070(6) 0.135(4) Uiso 1 1 d D . .
C32 C 0.1304(4) 0.5258(8) 0.6537(5) 0.109(3) Uiso 1 1 d D . .
H32 H 0.1206 0.4652 0.6446 0.131 Uiso 1 1 calc R . .
C33 C 0.1270(7) 0.5584(11) 0.7109(8) 0.207(8) Uiso 1 1 d D . .
H33 H 0.1115 0.5221 0.7375 0.249 Uiso 1 1 calc R . .
C34 C 0.1450(7) 0.6431(11) 0.7335(9) 0.179(6) Uiso 1 1 d D . .
H34 H 0.1496 0.6657 0.7775 0.215 Uiso 1 1 calc R . .
C35 C 0.1564(8) 0.6950(10) 0.6764(9) 0.182(7) Uiso 1 1 d D . .
H35 H 0.1636 0.7565 0.6837 0.219 Uiso 1 1 calc R . .
C36 C 0.1572(6) 0.6627(9) 0.6185(7) 0.138(4) Uiso 1 1 d D . .
H36 H 0.1646 0.6992 0.5856 0.166 Uiso 1 1 calc R . .
C37 C 0.1481(7) 0.5420(10) 0.5432(7) 0.179(6) Uiso 1 1 d D . .
H37A H 0.1212 0.4917 0.5262 0.268 Uiso 1 1 calc R . .
H37B H 0.1887 0.5245 0.5490 0.268 Uiso 1 1 calc R . .
H37C H 0.1354 0.5906 0.5102 0.268 Uiso 1 1 calc R . .
C38 C -0.0241(8) 0.0617(11) 0.5243(8) 0.186(7) Uiso 1 1 d D . .
H38 H -0.0414 0.1118 0.5371 0.223 Uiso 0.50 1 calc PR A 2
C39 C -0.0081(8) -0.0112(11) 0.5705(9) 0.199(7) Uiso 1 1 d D B .
H39 H -0.0136 -0.0191 0.6128 0.239 Uiso 1 1 calc R . .
C40 C 0.0160(6) -0.0639(10) 0.5388(7) 0.146(5) Uiso 1 1 d D . .
H40 H 0.0318 -0.1159 0.5643 0.175 Uiso 1 1 calc R B .
C41 C -0.0518(10) 0.1286(12) 0.5475(11) 0.128(8) Uiso 0.50 1 d PD B 1
H41A H -0.0844 0.1036 0.5592 0.192 Uiso 0.50 1 calc PR B 1
H41B H -0.0676 0.1729 0.5114 0.192 Uiso 0.50 1 calc PR B 1
H41C H -0.0227 0.1562 0.5882 0.192 Uiso 0.50 1 calc PR B 1

loop_
_atom_site_aniso_label
_atom_site_aniso_U_11
_atom_site_aniso_U_22
_atom_site_aniso_U_33
_atom_site_aniso_U_23
_atom_site_aniso_U_13
_atom_site_aniso_U_12
Mo 0.0399(3) 0.0284(3) 0.0377(3) -0.0048(2) 0.0218(2) -0.0028(2)
N1 0.041(3) 0.029(2) 0.036(2) -0.0028(19) 0.020(2) -0.0008(19)
N2 0.049(3) 0.028(2) 0.034(2) -0.0071(19) 0.020(2) -0.004(2)
C1 0.035(3) 0.033(3) 0.030(3) 0.001(2) 0.014(2) -0.004(2)
C2 0.038(3) 0.038(3) 0.047(3) -0.003(3) 0.024(3) -0.003(2)
C3 0.043(3) 0.038(3) 0.041(3) -0.001(3) 0.023(3) -0.005(3)
C4 0.056(4) 0.061(4) 0.052(4) 0.000(3) 0.033(3) 0.006(3)
C5 0.057(4) 0.067(5) 0.071(5) 0.002(4) 0.040(4) 0.016(4)
C6 0.047(4) 0.074(5) 0.071(5) 0.014(4) 0.022(3) 0.020(4)
C7 0.046(3) 0.051(4) 0.046(4) 0.003(3) 0.021(3) 0.006(3)
C8 0.052(4) 0.057(4) 0.037(3) 0.003(3) 0.025(3) 0.005(3)
C9 0.103(6) 0.055(4) 0.053(4) 0.012(3) 0.031(4) 0.003(4)
C10 0.071(5) 0.081(5) 0.045(4) -0.006(4) 0.027(4) -0.007(4)
C11 0.059(4) 0.087(6) 0.046(4) 0.018(4) 0.019(3) 0.016(4)
C12 0.158(10) 0.098(7) 0.044(5) -0.003(5) 0.027(5) 0.004(7)
C13 0.113(7) 0.087(6) 0.073(6) 0.031(5) 0.040(5) 0.011(6)
C14 0.035(3) 0.030(3) 0.040(3) -0.002(2) 0.017(2) -0.003(2)
C15 0.051(3) 0.035(3) 0.041(3) 0.001(2) 0.020(3) 0.002(3)
C16 0.069(4) 0.029(3) 0.057(4) 0.001(3) 0.021(3) 0.000(3)
C17 0.074(5) 0.033(3) 0.057(4) -0.011(3) 0.023(4) -0.001(3)
C18 0.070(4) 0.042(4) 0.045(4) -0.012(3) 0.018(3) 0.004(3)
C19 0.059(4) 0.039(3) 0.040(3) -0.005(3) 0.025(3) -0.003(3)
C20 0.082(5) 0.037(3) 0.046(4) 0.004(3) 0.019(3) 0.002(3)
C21 0.182(10) 0.061(5) 0.073(6) 0.006(4) 0.068(7) -0.013(6)
C22 0.088(7) 0.159(11) 0.069(6) -0.026(6) -0.009(5) 0.005(7)
C23 0.083(5) 0.043(4) 0.033(3) -0.003(3) 0.014(3) 0.001(3)
C24 0.106(6) 0.072(5) 0.063(5) 0.008(4) 0.044(5) -0.007(5)
C25 0.112(7) 0.062(5) 0.055(5) -0.004(4) 0.000(4) 0.009(5)

loop_
_atom_type_symbol
_atom_type_description
_atom_type_scat_dispersion_real
_atom_type_scat_dispersion_imag
_atom_type_scat_source
C C 0.0033 0.0016 'International Tables Vol C Tables 4.2.6.8 and 6.1.1.4'
H H 0.0000 0.0000 'International Tables Vol C Tables 4.2.6.8 and 6.1.1.4'
N N 0.0061 0.0033 'International Tables Vol C Tables 4.2.6.8 and 6.1.1.4'
Mo Mo -1.6832 0.6857 'International Tables Vol C Tables 4.2.6.8 and 6.1.1.4'

loop_
_geom_angle_atom_site_label_1
_geom_angle_atom_site_label_2
_geom_angle_atom_site_label_3
_geom_angle
_geom_angle_site_symmetry_1
_geom_angle_site_symmetry_3
Mo Mo N2 93.69(12) 7_556 7_556
Mo Mo N1 93.66(12) 7_556 .
N2 Mo N1 172.64(16) 7_556 .
C1 N1 C2 118.2(4) . .
C1 N1 Mo 117.1(3) . .
C2 N1 Mo 124.5(4) . .
C1 N2 C14 117.8(4) . .
C1 N2 Mo 116.9(3) . 7_556
C14 N2 Mo 125.2(3) . 7_556
N1 C1 N2 118.6(5) . .
C7 C2 C3 121.8(5) . .
C7 C2 N1 118.9(5) . .
C3 C2 N1 119.2(5) . .
C4 C3 C2 117.3(6) . .
C4 C3 C8 121.2(5) . .
C2 C3 C8 121.5(5) . .
C5 C4 C3 121.2(6) . .
C6 C5 C4 120.1(6) . .
C5 C6 C7 122.1(7) . .
C6 C7 C2 117.5(6) . .
C6 C7 C11 122.0(6) . .
C2 C7 C11 120.5(5) . .
C3 C8 C9 111.1(5) . .
C3 C8 C10 113.1(5) . .
C9 C8 C10 109.3(5) . .
C13 C11 C12 110.7(7) . .
C13 C11 C7 112.9(6) . .
C12 C11 C7 110.3(6) . .
C15 C14 C19 121.6(5) . .
C15 C14 N2 120.1(5) . .
C19 C14 N2 118.1(5) . .
C14 C15 C16 117.2(5) . .
C14 C15 C20 122.2(5) . .
C16 C15 C20 120.6(5) . .
C17 C16 C15 121.9(6) . .
C16 C17 C18 119.9(6) . .
C17 C18 C19 120.7(6) . .
C18 C19 C14 118.7(5) . .
C18 C19 C23 119.8(5) . .
C14 C19 C23 121.4(5) . .
C15 C20 C21 112.8(6) . .
C15 C20 C22 110.5(6) . .
C21 C20 C22 109.6(8) . .
C19 C23 C25 113.9(6) . .
C19 C23 C24 108.9(6) . .
C25 C23 C24 110.8(6) . .
C27 C26 C27 119.5(12) 2_556 .
C27 C26 C30 120.2(6) 2_556 .
C27 C26 C30 120.2(6) . .
C28 C27 C26 119.4(9) . .
C27 C28 C29 120.6(9) . .
C28 C29 C28 120.5(13) . 2_556
C32 C31 C37 130.6(12) . .
C32 C31 C36 116.4(12) . .
C37 C31 C36 112.5(11) . .
C33 C32 C31 126.7(14) . .
C32 C33 C34 122.8(17) . .
C33 C34 C35 109.3(15) . .
C36 C35 C34 126.3(15) . .
C35 C36 C31 117.3(15) . .
C41 C38 C40 123.8(14) . 5_556
C41 C38 C39 112.0(14) . .
C40 C38 C39 124.1(15) 5_556 .
C40 C39 C38 101.1(16) . .
C39 C40 C38 134.7(15) . 5_556

loop_
_geom_bond_atom_site_label_1
_geom_bond_atom_site_label_2
_geom_bond_distance
_geom_bond_site_symmetry_2
Mo Mo 2.0186(9) 7_556
Mo N2 2.114(4) 7_556
Mo N1 2.121(4) .
N1 C1 1.320(7) .
N1 C2 1.442(6) .
N2 C1 1.343(7) .
N2 C14 1.436(7) .
N2 Mo 2.114(4) 7_556
C2 C7 1.398(9) .
C2 C3 1.407(8) .
C3 C4 1.404(8) .
C3 C8 1.514(8) .
C4 C5 1.377(10) .
C5 C6 1.355(10) .
C6 C7 1.396(9) .
C7 C11 1.533(9) .
C8 C9 1.519(9) .
C8 C10 1.536(9) .
C11 C13 1.514(10) .
C11 C12 1.523(12) .
C14 C15 1.395(8) .
C14 C19 1.403(8) .
C15 C16 1.414(8) .
C15 C20 1.494(8) .
C16 C17 1.368(9) .
C17 C18 1.382(9) .
C18 C19 1.397(8) .
C19 C23 1.523(8) .
C20 C21 1.527(10) .
C20 C22 1.536(11) .
C23 C25 1.528(10) .
C23 C24 1.531(10) .
C26 C27 1.390(10) 2_556
C26 C27 1.390(10) .
C26 C30 1.441(19) .
C27 C28 1.348(11) .
C28 C29 1.361(10) .
C29 C28 1.361(10) 2_556
C31 C32 1.349(12) .
C31 C37 1.415(12) .
C31 C36 1.438(13) .
C32 C33 1.325(14) .
C33 C34 1.383(15) .
C34 C35 1.54(2) .
C35 C36 1.314(14) .
C38 C41 1.393(14) .
C38 C40 1.406(11) 5_556
C38 C39 1.425(14) .
C39 C40 1.303(14) .
C40 C38 1.406(11) 5_556
